data_2210830
loop_
_publ_author_name
'Chen, Zi-Lu'
'Zhang, Yu-Zhen'
'Liang, Fu-Pei'

_publ_section_title
;
 Diaqua(2,2'-bipyridine)(ethylenediamine)nickel(II) dichloride
;
_journal_coeditor_code XU2116
_journal_issue 10
_journal_name_full 'Acta Crystallographica Section E'
_journal_page_first m2610
_journal_page_last m2612
_journal_paper_doi 10.1107/S1600536806036646
_journal_volume 62
_journal_year 2006
_chemical_formula_iupac '[Ni(C2 H8 N2) (C10 H8 N2) (H2 O)2] Cl2'
_chemical_formula_moiety 'C12 H20 N4 Ni O2 2+, 2Cl -'
_chemical_formula_sum 'C12 H20 Cl2 N4 Ni O2'
_chemical_formula_weight 381.93
_chemical_name_systematic
;
Diaqua(2,2'-bipyridine)(ethylenediamine)nickel(II) dichloride
;
_space_group_IT_number 14
_symmetry_cell_setting monoclinic
_symmetry_space_group_name_Hall '-P 2ybc'
_symmetry_space_group_name_H-M 'P 1 21/c 1'
_atom_sites_solution_hydrogens geom
_atom_sites_solution_primary direct
_atom_sites_solution_secondary difmap
_audit_creation_method SHELXL-97
_cell_angle_alpha 90.00
_cell_angle_beta 115.734(5)
_cell_angle_gamma 90.00
_cell_formula_units_Z 4
_cell_length_a 14.132(5)
_cell_length_b 8.371(3)
_cell_length_c 15.454(6)
_cell_measurement_reflns_used 2969
_cell_measurement_temperature 298(2)
_cell_measurement_theta_max 25.8
_cell_measurement_theta_min 2.6
_cell_volume 1646.9(10)
_computing_cell_refinement 'SAINT (Bruker, 1998)'
_computing_data_collection 'SMART (Bruker, 1998)'
_computing_data_reduction SAINT
_computing_molecular_graphics 'SHELXTL (Bruker, 1998)'
_computing_publication_material SHELXTL
_computing_structure_refinement 'SHELXL97 (Sheldrick, 1997)'
_computing_structure_solution 'SHELXS97 (Sheldrick, 1997)'
_diffrn_ambient_temperature 298(2)
_diffrn_measured_fraction_theta_full 1.00
_diffrn_measured_fraction_theta_max 1.00
_diffrn_measurement_device_type 'Bruker SMART CCD area-detector'
_diffrn_measurement_method '\f and \w'
_diffrn_radiation_monochromator graphite
_diffrn_radiation_source 'fine-focus sealed tube'
_diffrn_radiation_type MoK\a
_diffrn_radiation_wavelength 0.71073
_diffrn_reflns_av_R_equivalents 0.043
_diffrn_reflns_av_sigmaI/netI 0.045
_diffrn_reflns_limit_h_max 16
_diffrn_reflns_limit_h_min -16
_diffrn_reflns_limit_k_max 9
_diffrn_reflns_limit_k_min -9
_diffrn_reflns_limit_l_max 18
_diffrn_reflns_limit_l_min -16
_diffrn_reflns_number 8258
_diffrn_reflns_theta_full 25.0
_diffrn_reflns_theta_max 25.0
_diffrn_reflns_theta_min 2.6
_diffrn_standards_number 0
_exptl_absorpt_coefficient_mu 1.511
_exptl_absorpt_correction_T_max 0.572
_exptl_absorpt_correction_T_min 0.490
_exptl_absorpt_correction_type multi-scan
_exptl_absorpt_process_details '(SADABS; Bruker, 1998)'
_exptl_crystal_colour grey
_exptl_crystal_density_diffrn 1.541
_exptl_crystal_density_method 'not measured'
_exptl_crystal_description block
_exptl_crystal_F_000 792
_exptl_crystal_size_max 0.50
_exptl_crystal_size_mid 0.48
_exptl_crystal_size_min 0.37
_refine_diff_density_max 0.42
_refine_diff_density_min -0.39
_refine_ls_extinction_method none
_refine_ls_goodness_of_fit_ref 1.039
_refine_ls_hydrogen_treatment constr
_refine_ls_matrix_type full
_refine_ls_number_parameters 209
_refine_ls_number_reflns 2889
_refine_ls_number_restraints 6
_refine_ls_restrained_S_all 1.039
_refine_ls_R_factor_all 0.051
_refine_ls_R_factor_gt 0.035
_refine_ls_shift/su_max 0.000
_refine_ls_shift/su_mean 0.000
_refine_ls_structure_factor_coef Fsqd
_refine_ls_weighting_details 'calc w=1/[\s^2^(Fo^2^)+(0.0433P)^2^+0.2675P] where P=(Fo^2^+2Fc^2^)/3'
_refine_ls_weighting_scheme calc
_refine_ls_wR_factor_gt 0.083
_refine_ls_wR_factor_ref 0.092
_reflns_number_gt 2219
_reflns_number_total 2889
_reflns_threshold_expression I>2\s(I)
_cod_data_source_file xu2116.cif
_cod_data_source_block I
_cod_depositor_comments
;
The following automatic conversions were performed:
'_symmetry_cell_setting' value 'Monoclinic' changed to 'monoclinic'
according to '/home/saulius/struct/CIF-dictionaries/cif_core.dic'
dictionary named 'cif_core.dic' version 2.4.1 from 2010-06-29.

Automatic conversion script
Id: cif_fix_enum 1527 2010-12-29 10:47:43Z saulius 

The following automatic conversions were performed:

'_symmetry_cell_setting' value 'Monoclinic' changed to 'monoclinic'
according to /home/saulius/struct/CIF-dictionaries/cif_core.dic
dictionary named 'cif_core.dic' version 2.4.1 from 2010-06-29.

Automatic conversion script
Id: cif_fix_values 1715 2011-07-08 13:25:40Z adriana 
;
_cod_original_cell_volume 1646.8(11)
_cod_original_sg_symbol_H-M 'P 21/c'
_cod_database_code 2210830
_cod_database_fobs_code 2210830

loop_
_symmetry_equiv_pos_as_xyz
'x, y, z'
'-x, y+1/2, -z+1/2'
'-x, -y, -z'
'x, -y-1/2, z-1/2'

loop_
_atom_site_type_symbol
_atom_site_label
_atom_site_fract_x
_atom_site_fract_y
_atom_site_fract_z
_atom_site_U_iso_or_equiv
_atom_site_adp_type
_atom_site_calc_flag
_atom_site_refinement_flags
_atom_site_occupancy
_atom_site_disorder_assembly
_atom_site_disorder_group
Ni Ni1 0.28820(3) 0.32630(4) 0.09996(2) 0.03275(14) Uani d . 1 . .
Cl Cl1 0.38254(7) 0.82789(9) 0.09934(6) 0.0564(2) Uani d . 1 . .
Cl Cl2 0.20130(7) 0.07407(11) 0.30761(6) 0.0583(3) Uani d . 1 . .
N N1 0.13201(18) 0.2558(3) 0.02937(16) 0.0361(6) Uani d . 1 A .
N N2 0.2247(2) 0.4345(3) 0.18387(17) 0.0405(6) Uani d . 1 A .
N N31 0.44165(18) 0.4127(3) 0.16953(17) 0.0461(6) Uani d PD 0.50 A 1
H H3A 0.4438 0.5172 0.1568 0.055 Uiso calc PR 0.50 A 1
H H3B 0.4667 0.4001 0.2335 0.055 Uiso calc PR 0.50 A 1
N N41 0.3445(2) 0.2124(3) 0.01129(18) 0.0437(6) Uani d PD 0.50 A 1
H H4A 0.3566 0.1084 0.0272 0.052 Uiso calc PR 0.50 A 1
H H4B 0.2968 0.2191 -0.0505 0.052 Uiso calc PR 0.50 A 1
N N32 0.44165(18) 0.4127(3) 0.16953(17) 0.0461(6) Uani d PD 0.50 A 2
H H3C 0.4413 0.5165 0.1846 0.055 Uiso calc PR 0.50 A 2
H H3D 0.4779 0.3576 0.2240 0.055 Uiso calc PR 0.50 A 2
N N42 0.3445(2) 0.2124(3) 0.01129(18) 0.0437(6) Uani d PD 0.50 A 2
H H4C 0.3250 0.1090 0.0034 0.052 Uiso calc PR 0.50 A 2
H H4D 0.3184 0.2595 -0.0468 0.052 Uiso calc PR 0.50 A 2
O O1 0.24714(15) 0.5288(2) 0.00960(14) 0.0436(5) Uani d . 1 A .
H H13 0.2440 0.5135 -0.0459 0.052 Uiso d R 1 . .
H H14 0.2874 0.6090 0.0319 0.052 Uiso d R 1 . .
O O2 0.33157(17) 0.1288(2) 0.19259(15) 0.0493(6) Uani d . 1 A .
H H15 0.3004 0.1074 0.2274 0.059 Uiso d R 1 . .
H H16 0.3304 0.0423 0.1634 0.059 Uiso d R 1 . .
C C1 0.0897(3) 0.1683(4) -0.0502(2) 0.0476(8) Uani d . 1 . .
H H1 0.1335 0.1296 -0.0761 0.057 Uiso calc R 1 A .
C C2 -0.0160(3) 0.1316(4) -0.0964(3) 0.0578(9) Uani d . 1 A .
H H2 -0.0427 0.0688 -0.1515 0.069 Uiso calc R 1 . .
C C3 -0.0802(3) 0.1907(4) -0.0584(3) 0.0629(11) Uani d . 1 . .
H H3 -0.1518 0.1691 -0.0879 0.075 Uiso calc R 1 A .
C C4 -0.0377(3) 0.2828(4) 0.0241(3) 0.0544(9) Uani d . 1 A .
H H4 -0.0804 0.3226 0.0509 0.065 Uiso calc R 1 . .
C C5 0.0688(2) 0.3149(3) 0.0663(2) 0.0374(7) Uani d . 1 . .
C C6 0.1208(2) 0.4154(3) 0.1523(2) 0.0405(7) Uani d . 1 A .
C C7 0.0670(3) 0.4895(4) 0.1986(3) 0.0583(10) Uani d . 1 . .
H H7 -0.0051 0.4756 0.1764 0.070 Uiso calc R 1 A .
C C8 0.1221(4) 0.5828(5) 0.2772(3) 0.0743(13) Uani d . 1 A .
H H8 0.0869 0.6349 0.3078 0.089 Uiso calc R 1 . .
C C9 0.2266(4) 0.6000(5) 0.3104(3) 0.0729(12) Uani d . 1 . .
H H9 0.2645 0.6615 0.3647 0.087 Uiso calc R 1 A .
C C10 0.2768(3) 0.5238(4) 0.2619(3) 0.0639(10) Uani d . 1 A .
H H10 0.3491 0.5353 0.2846 0.077 Uiso calc R 1 . .
C C111 0.5052(8) 0.3169(14) 0.1315(7) 0.061(3) Uani d PD 0.50 A 1
H H11A 0.5224 0.2140 0.1635 0.074 Uiso calc PR 0.50 A 1
H H11B 0.5703 0.3723 0.1449 0.074 Uiso calc PR 0.50 A 1
C C121 0.4439(8) 0.2924(14) 0.0241(8) 0.068(3) Uani d PD 0.50 A 1
H H12A 0.4293 0.3940 -0.0093 0.082 Uiso calc PR 0.50 A 1
H H12B 0.4830 0.2257 -0.0003 0.082 Uiso calc PR 0.50 A 1
C C112 0.4909(8) 0.3923(11) 0.1018(8) 0.057(3) Uani d PD 0.50 A 2
H H11C 0.5666 0.4029 0.1359 0.068 Uiso calc PR 0.50 A 2
H H11D 0.4647 0.4726 0.0516 0.068 Uiso calc PR 0.50 A 2
C C122 0.4614(8) 0.2254(11) 0.0588(8) 0.055(3) Uani d PD 0.50 A 2
H H12C 0.4893 0.2076 0.0122 0.066 Uiso calc PR 0.50 A 2
H H12D 0.4909 0.1455 0.1090 0.066 Uiso calc PR 0.50 A 2

loop_
_atom_site_aniso_label
_atom_site_aniso_U_11
_atom_site_aniso_U_22
_atom_site_aniso_U_33
_atom_site_aniso_U_12
_atom_site_aniso_U_13
_atom_site_aniso_U_23
Ni1 0.0300(2) 0.0338(2) 0.0385(2) -0.00157(16) 0.01871(17) -0.00341(16)
Cl1 0.0665(6) 0.0388(5) 0.0635(5) -0.0005(4) 0.0279(5) -0.0074(4)
Cl2 0.0659(6) 0.0700(6) 0.0427(5) -0.0144(5) 0.0271(4) -0.0058(4)
N1 0.0331(13) 0.0337(13) 0.0437(14) -0.0040(11) 0.0187(12) 0.0001(12)
N2 0.0492(16) 0.0384(15) 0.0432(14) -0.0017(12) 0.0287(13) -0.0026(12)
N31 0.0321(14) 0.0492(16) 0.0522(16) -0.0053(12) 0.0139(12) -0.0013(13)
N41 0.0437(15) 0.0459(16) 0.0495(16) 0.0034(12) 0.0276(13) -0.0043(12)
N32 0.0321(14) 0.0492(16) 0.0522(16) -0.0053(12) 0.0139(12) -0.0013(13)
N42 0.0437(15) 0.0459(16) 0.0495(16) 0.0034(12) 0.0276(13) -0.0043(12)
O1 0.0492(13) 0.0400(12) 0.0454(12) -0.0026(10) 0.0240(10) -0.0024(10)
O2 0.0608(15) 0.0424(12) 0.0543(13) 0.0043(11) 0.0341(12) 0.0051(10)
C1 0.047(2) 0.0449(19) 0.0488(19) -0.0071(16) 0.0187(16) -0.0031(16)
C2 0.049(2) 0.053(2) 0.055(2) -0.0129(17) 0.0066(18) 0.0077(17)
C3 0.0314(19) 0.059(2) 0.078(3) -0.0067(17) 0.0051(19) 0.031(2)
C4 0.0366(19) 0.055(2) 0.078(3) 0.0098(17) 0.0314(19) 0.025(2)
C5 0.0358(17) 0.0323(17) 0.0515(18) 0.0083(13) 0.0260(15) 0.0160(14)
C6 0.052(2) 0.0289(16) 0.0553(19) 0.0084(14) 0.0375(17) 0.0114(15)
C7 0.073(2) 0.052(2) 0.077(3) 0.0197(19) 0.058(2) 0.015(2)
C8 0.126(4) 0.052(2) 0.083(3) 0.023(3) 0.080(3) 0.005(2)
C9 0.121(4) 0.056(2) 0.058(2) -0.003(3) 0.055(3) -0.016(2)
C10 0.082(3) 0.062(2) 0.057(2) -0.018(2) 0.039(2) -0.0195(19)
C111 0.033(4) 0.071(8) 0.082(7) 0.004(5) 0.026(5) 0.008(6)
C121 0.059(6) 0.066(8) 0.095(9) 0.004(6) 0.048(6) 0.000(6)
C112 0.041(5) 0.057(6) 0.083(7) -0.001(5) 0.036(5) 0.010(5)
C122 0.052(6) 0.053(6) 0.083(8) 0.007(5) 0.050(6) 0.003(5)

loop_
_atom_type_symbol
_atom_type_description
_atom_type_scat_dispersion_real
_atom_type_scat_dispersion_imag
_atom_type_scat_source
C C 0.0033 0.0016 'International Tables Vol C Tables 4.2.6.8 and 6.1.1.4'
H H 0.0000 0.0000 'International Tables Vol C Tables 4.2.6.8 and 6.1.1.4'
N N 0.0061 0.0033 'International Tables Vol C Tables 4.2.6.8 and 6.1.1.4'
O O 0.0106 0.0060 'International Tables Vol C Tables 4.2.6.8 and 6.1.1.4'
Ni Ni 0.3393 1.1124 'International Tables Vol C Tables 4.2.6.8 and 6.1.1.4'
Cl Cl 0.1484 0.1585 'International Tables Vol C Tables 4.2.6.8 and 6.1.1.4'

loop_
_geom_angle_atom_site_label_1
_geom_angle_atom_site_label_2
_geom_angle_atom_site_label_3
_geom_angle
_geom_angle_publ_flag
N1 Ni1 N2 78.65(10) y
N1 Ni1 N31 176.22(10) y
N2 Ni1 N31 99.28(10) y
N1 Ni1 N41 98.42(10) y
N2 Ni1 N41 177.07(10) y
N31 Ni1 N41 83.65(10) y
N1 Ni1 O2 93.64(9) y
N2 Ni1 O2 89.72(9) y
N31 Ni1 O2 89.49(9) y
N41 Ni1 O2 90.36(9) y
N1 Ni1 O1 87.51(9) y
N2 Ni1 O1 89.62(9) y
N31 Ni1 O1 89.32(9) y
N41 Ni1 O1 90.36(9) y
O2 Ni1 O1 178.54(9) y
C1 N1 C5 118.6(3) ?
C1 N1 Ni1 126.2(2) ?
C5 N1 Ni1 115.0(2) ?
C10 N2 C6 118.9(3) ?
C10 N2 Ni1 126.1(2) ?
C6 N2 Ni1 115.0(2) ?
C111 N31 Ni1 106.1(4) ?
C111 N31 H3A 110.5 ?
Ni1 N31 H3A 110.5 ?
C111 N31 H3B 110.5 ?
Ni1 N31 H3B 110.5 ?
H3A N31 H3B 108.7 ?
C121 N41 Ni1 108.2(5) ?
C121 N41 H4A 110.0 ?
Ni1 N41 H4A 110.0 ?
C121 N41 H4B 110.0 ?
Ni1 N41 H4B 110.0 ?
H4A N41 H4B 108.4 ?
Ni1 O1 H13 115.2 ?
Ni1 O1 H14 115.0 ?
H13 O1 H14 105.2 ?
Ni1 O2 H15 121.4 ?
Ni1 O2 H16 112.1 ?
H15 O2 H16 105.2 ?
N1 C1 C2 123.5(3) ?
N1 C1 H1 118.2 ?
C2 C1 H1 118.2 ?
C3 C2 C1 117.8(3) ?
C3 C2 H2 121.1 ?
C1 C2 H2 121.1 ?
C2 C3 C4 119.6(3) ?
C2 C3 H3 120.2 ?
C4 C3 H3 120.2 ?
C5 C4 C3 119.4(3) ?
C5 C4 H4 120.3 ?
C3 C4 H4 120.3 ?
N1 C5 C4 121.0(3) ?
N1 C5 C6 115.4(3) ?
C4 C5 C6 123.5(3) ?
N2 C6 C7 121.0(3) ?
N2 C6 C5 115.8(2) ?
C7 C6 C5 123.2(3) ?
C8 C7 C6 118.9(4) ?
C8 C7 H7 120.6 ?
C6 C7 H7 120.6 ?
C9 C8 C7 120.5(3) ?
C9 C8 H8 119.7 ?
C7 C8 H8 119.7 ?
C8 C9 C10 118.6(4) ?
C8 C9 H9 120.7 ?
C10 C9 H9 120.7 ?
N2 C10 C9 122.1(4) ?
N2 C10 H10 118.9 ?
C9 C10 H10 118.9 ?
N31 C111 C121 110.3(7) ?
N31 C111 H11A 109.6 ?
C121 C111 H11A 109.6 ?
N31 C111 H11B 109.6 ?
C121 C111 H11B 109.6 ?
H11A C111 H11B 108.1 ?
N41 C121 C111 105.3(8) ?
N41 C121 H12A 110.7 ?
C111 C121 H12A 110.7 ?
N41 C121 H12B 110.7 ?
C111 C121 H12B 110.7 ?
H12A C121 H12B 108.8 ?
C122 C112 H11C 110.4 ?
C122 C112 H11D 110.4 ?
H11C C112 H11D 108.6 ?
C112 C122 H12C 110.0 ?
C112 C122 H12D 110.0 ?
H12C C122 H12D 108.4 ?

loop_
_geom_bond_atom_site_label_1
_geom_bond_atom_site_label_2
_geom_bond_distance
_geom_bond_publ_flag
Ni1 N1 2.078(2) y
Ni1 N2 2.078(2) y
Ni1 N31 2.087(2) y
Ni1 N41 2.090(2) y
Ni1 O1 2.111(2) y
Ni1 O2 2.097(2) y
N1 C1 1.329(4) ?
N1 C5 1.346(3) ?
N2 C10 1.336(4) ?
N2 C6 1.340(4) ?
N31 C111 1.500(9) ?
N31 H3A 0.9000 ?
N31 H3B 0.9000 ?
N41 C121 1.489(10) ?
N41 H4A 0.9000 ?
N41 H4B 0.9000 ?
O1 H13 0.8499 ?
O1 H14 0.8499 ?
O2 H15 0.8499 ?
O2 H16 0.8499 ?
C1 C2 1.382(5) ?
C1 H1 0.9300 ?
C2 C3 1.368(5) ?
C2 H2 0.9300 ?
C3 C4 1.384(5) ?
C3 H3 0.9300 ?
C4 C5 1.382(4) ?
C4 H4 0.9300 ?
C5 C6 1.472(4) ?
C6 C7 1.395(4) ?
C7 C8 1.368(5) ?
C7 H7 0.9300 ?
C8 C9 1.344(6) ?
C8 H8 0.9300 ?
C9 C10 1.391(5) ?
C9 H9 0.9300 ?
C10 H10 0.9300 ?
C111 C121 1.516(13) ?
C111 H11A 0.9700 ?
C111 H11B 0.9700 ?
C121 H12A 0.9700 ?
C121 H12B 0.9700 ?
C112 C122 1.525(12) ?
C112 H11C 0.9700 ?
C112 H11D 0.9700 ?
C122 H12C 0.9700 ?
C122 H12D 0.9700 ?

loop_
_geom_hbond_atom_site_label_D
_geom_hbond_atom_site_label_H
_geom_hbond_atom_site_label_A
_geom_hbond_site_symmetry_A
_geom_hbond_distance_DH
_geom_hbond_distance_HA
_geom_hbond_distance_DA
_geom_hbond_angle_DHA
_geom_hbond_publ_flag
O1 H13 Cl2 4_565 0.85 2.20 3.025(2) 164 y
O1 H14 Cl1 . 0.85 2.24 3.090(2) 174 y
O2 H15 Cl2 . 0.85 2.25 3.099(2) 172 y
O2 H16 Cl1 1_545 0.85 2.32 3.137(2) 162 y
N31 H3A Cl1 . 0.90 2.76 3.628(3) 162 y
N31 H3B Cl1 2_645 0.90 2.61 3.425(3) 151 y
N32 H3C Cl1 . 0.90 2.88 3.628(3) 142 y
N32 H3D Cl1 2_645 0.90 2.59 3.425(3) 154 y
N41 H4A Cl1 1_545 0.90 2.56 3.444(3) 169 y
N41 H4B Cl2 4_565 0.90 2.66 3.416(3) 143 y
N42 H4C Cl1 1_545 0.90 2.71 3.444(3) 139 y
N42 H4D Cl2 4_565 0.90 2.55 3.416(3) 161 y
C2 H2 Cl2 3 0.93 2.75 3.613(4) 154 y
C4 H4 O1 3_565 0.93 2.46 3.191(4) 135 y
